data_7041673
loop_
_publ_author_name
'Wang, Shiqing'
'Yang, Xiaoping'
'Qian, Jinjie'
'Li, Qipeng'
'Chen, Zhongning'
'Zhang, Lijie'
'Huang, Shaoming'
'Wang, Chengri'
'Jones, Richard A.'

_publ_section_title
;
 Anion dependent self-assembly of sandwich 13-metal Ni-Ln nanoclusters
 with a long-chain Schiff base ligand.
;
_journal_issue 6
_journal_name_full 'Dalton transactions (Cambridge, England : 2003)'
_journal_page_first 1748
_journal_page_last 1752
_journal_paper_doi 10.1039/c6dt03830a
_journal_volume 46
_journal_year 2017
_chemical_formula_moiety '4(C80 H102 Gd4 N8 Ni3 O41), 4(C4 H10 O), 6(C H4 O), 7(O)'
_chemical_formula_sum 'C85.5 H118 Gd4 N8 Ni3 O45.25'
_chemical_formula_weight 2787.01
_chemical_name_systematic
; 
 ? 
;
_space_group_IT_number 14
_symmetry_cell_setting monoclinic
_symmetry_space_group_name_Hall '-P 2ybc'
_symmetry_space_group_name_H-M 'P 1 21/c 1'
_atom_sites_solution_hydrogens geom
_atom_sites_solution_primary direct
_atom_sites_solution_secondary difmap
_audit_creation_method SHELXL-97
_audit_update_record
;
2016-09-16 deposited with the CCDC.
2017-01-11 downloaded from the CCDC.
;
_cell_angle_alpha 90.00
_cell_angle_beta 98.352(2)
_cell_angle_gamma 90.00
_cell_formula_units_Z 4
_cell_length_a 19.202(3)
_cell_length_b 14.379(2)
_cell_length_c 42.671(7)
_cell_measurement_reflns_used 6739
_cell_measurement_temperature 190(1)
_cell_measurement_theta_max 27.5328
_cell_measurement_theta_min 1.2139
_cell_volume 11657(3)
_computing_cell_refinement 'Collect software, Nonius B.V. 1998'
_computing_data_collection 'Collect software, Nonius B.V. 1998'
_computing_data_reduction
;
DENZO and Scalepack (Otwinoski and Minor, 1997)
;
_computing_molecular_graphics 'XP SHELXTL/PC, Siemens Analytical'
_computing_structure_refinement 'XL SHELXTL/PC, Siemens Analytical'
_computing_structure_solution
;

SIR97 - Altomare A., Burla M.C., Camalli M., Cascarano G.L., Giacovazzo C., 
Guagliardi A., Moliterni A.G.G., Polidori G.,Spagna R.
;
_diffrn_ambient_temperature 190(1)
_diffrn_detector_area_resol_mean 13.6612
_diffrn_measured_fraction_theta_full 0.996
_diffrn_measured_fraction_theta_max 0.996
_diffrn_measurement_device_type 'Mercury2 (2x2 bin mode)'
_diffrn_measurement_method dtprofit.ref
_diffrn_radiation_monochromator graphite
_diffrn_radiation_source 'fine-focus sealed tube'
_diffrn_radiation_type MoK\a
_diffrn_radiation_wavelength 0.71073
_diffrn_reflns_av_R_equivalents 0.0473
_diffrn_reflns_av_sigmaI/netI 0.0424
_diffrn_reflns_limit_h_max 22
_diffrn_reflns_limit_h_min -22
_diffrn_reflns_limit_k_max 13
_diffrn_reflns_limit_k_min -17
_diffrn_reflns_limit_l_max 50
_diffrn_reflns_limit_l_min -50
_diffrn_reflns_number 86141
_diffrn_reflns_theta_full 25.00
_diffrn_reflns_theta_max 25.00
_diffrn_reflns_theta_min 0.96
_exptl_absorpt_coefficient_mu 2.800
_exptl_absorpt_correction_T_max 1.0000
_exptl_absorpt_correction_T_min 0.7526
_exptl_absorpt_correction_type multi-scan
_exptl_absorpt_process_details 'DENZO and Scalepack (Otwinoski and Minor, 1997)'
_exptl_crystal_colour Green
_exptl_crystal_density_diffrn 1.588
_exptl_crystal_density_method 'not measured'
_exptl_crystal_description Block
_exptl_crystal_F_000 5556
_exptl_crystal_size_max 0.18
_exptl_crystal_size_mid 0.15
_exptl_crystal_size_min 0.11
_refine_diff_density_max 2.278
_refine_diff_density_min -1.354
_refine_diff_density_rms 0.244
_refine_ls_extinction_method none
_refine_ls_goodness_of_fit_ref 1.135
_refine_ls_hydrogen_treatment constr
_refine_ls_matrix_type full
_refine_ls_number_parameters 1351
_refine_ls_number_reflns 20450
_refine_ls_number_restraints 905
_refine_ls_restrained_S_all 1.125
_refine_ls_R_factor_all 0.0635
_refine_ls_R_factor_gt 0.0466
_refine_ls_shift/su_max 0.002
_refine_ls_shift/su_mean 0.000
_refine_ls_structure_factor_coef Fsqd
_refine_ls_weighting_details 'calc w=1/[\s^2^(Fo^2^)+(0.0625P)^2^+81.4935P] where P=(Fo^2^+2Fc^2^)/3'
_refine_ls_weighting_scheme calc
_refine_ls_wR_factor_gt 0.1229
_refine_ls_wR_factor_ref 0.1389
_reflns_number_gt 16671
_reflns_number_total 20450
_reflns_threshold_expression >2sigma(I)
_cod_data_source_file c6dt03830a2.cif
_cod_data_source_block cluster-1
_cod_depositor_comments
;
The following automatic conversions were performed:

'_symmetry_cell_setting' value 'Monoclinic' changed to 'monoclinic'
according to
/usr/data/users/saulius/crontab/automatic-downloads/rss-feeds/RSC/lib/dictionaries/cif_core.dic
dictionary named 'cif_core.dic' version 2.4.2 from 2011-04-26.

'_exptl_absorpt_correction_type' value 'Multi-scan' changed to
'multi-scan' according to
/usr/data/users/saulius/crontab/automatic-downloads/rss-feeds/RSC/lib/dictionaries/cif_core.dic
dictionary named 'cif_core.dic' version 2.4.2 from 2011-04-26.

Automatic conversion script
Id: cif_fix_values 4268 2015-11-12 08:31:59Z antanas 

 Adding full bibliography for 7041671--7041674.cif.
;
_cod_original_sg_symbol_H-M P2(1)/c
_cod_original_formula_sum 'C85.50 H118 Gd4 N8 Ni3 O45.25'
_cod_database_code 7041673

loop_
_symmetry_equiv_pos_as_xyz
'x, y, z'
'-x, y+1/2, -z+1/2'
'-x, -y, -z'
'x, -y-1/2, z-1/2'

loop_
_atom_site_label
_atom_site_type_symbol
_atom_site_fract_x
_atom_site_fract_y
_atom_site_fract_z
_atom_site_U_iso_or_equiv
_atom_site_adp_type
_atom_site_occupancy
_atom_site_symmetry_multiplicity
_atom_site_calc_flag
_atom_site_refinement_flags
Gd1 Gd 0.262419(19) 0.37641(3) 0.046833(8) 0.02206(10) Uani 1 1 d U
Gd2 Gd 0.421559(17) 0.67572(2) 0.115969(8) 0.01580(9) Uani 1 1 d U
Gd3 Gd 0.312717(17) 0.50275(2) 0.173582(8) 0.01641(9) Uani 1 1 d U
Gd4 Gd 0.194665(18) 0.69725(3) 0.109348(8) 0.01944(10) Uani 1 1 d U
Ni1 Ni 0.48737(5) 0.50711(7) 0.16078(2) 0.0207(2) Uani 1 1 d U
Ni2 Ni 0.29553(5) 0.80132(7) 0.06634(2) 0.0264(2) Uani 1 1 d U
Ni3 Ni 0.14266(5) 0.52849(8) 0.15941(2) 0.0283(2) Uani 1 1 d U
N1 N 0.5838(3) 0.5107(4) 0.19142(15) 0.0254(14) Uani 1 1 d U
N2 N 0.4990(3) 0.3768(4) 0.14211(15) 0.0245(14) Uani 1 1 d U
N3 N 0.2907(4) 0.9420(5) 0.05363(15) 0.0314(16) Uani 1 1 d U
N4 N 0.3069(4) 0.7511(5) 0.02241(15) 0.0326(16) Uani 1 1 d U
N5 N 0.0787(4) 0.5359(6) 0.19413(17) 0.0372(17) Uani 1 1 d U
N6 N 0.0779(4) 0.4409(6) 0.12944(17) 0.0365(17) Uani 1 1 d U
N7 N 0.1619(4) 0.2312(6) 0.0563(2) 0.049(2) Uani 1 1 d DU
N8 N 0.3803(4) 0.2646(6) 0.0331(2) 0.052(2) Uani 1 1 d DU
O1 O 0.3358(3) 0.4846(4) 0.23219(13) 0.0295(13) Uani 1 1 d U
O2 O 0.4341(3) 0.4667(4) 0.19664(12) 0.0240(11) Uani 1 1 d U
O3 O 0.7048(3) 0.3746(4) 0.19792(14) 0.0346(14) Uani 1 1 d U
O4 O 0.5992(3) 0.2318(4) 0.17099(13) 0.0328(13) Uani 1 1 d U
O5 O 0.5232(3) 0.5721(4) 0.12443(11) 0.0238(11) Uani 1 1 d U
O6 O 0.5845(3) 0.6824(4) 0.08790(14) 0.0386(15) Uani 1 1 d U
O7 O 0.5163(3) 0.7972(4) 0.12702(13) 0.0279(12) Uani 1 1 d U
O8 O 0.4027(3) 0.8125(4) 0.08416(12) 0.0263(12) Uani 1 1 d U
O9 O 0.2925(4) 1.0390(5) -0.00730(15) 0.0506(17) Uani 1 1 d U
O10 O 0.3692(4) 0.8712(5) -0.02475(17) 0.0556(19) Uani 1 1 d U
O11 O 0.1887(3) 0.7759(4) 0.05907(13) 0.0308(13) Uani 1 1 d U
O12 O 0.0484(3) 0.7843(5) 0.05522(16) 0.0485(17) Uani 1 1 d U
O13 O 0.1105(3) 0.8234(4) 0.11940(14) 0.0379(14) Uani 1 1 d U
O14 O 0.1032(3) 0.6524(4) 0.14010(13) 0.0319(13) Uani 1 1 d U
O15 O -0.0708(4) 0.4226(7) 0.1344(2) 0.082(3) Uani 1 1 d U
O16 O -0.0531(4) 0.4350(6) 0.2040(2) 0.075(2) Uani 1 1 d U
O17 O 0.2043(3) 0.4206(4) 0.17929(13) 0.0303(13) Uani 1 1 d U
O18 O 0.2875(3) 0.3032(4) 0.21616(14) 0.0375(14) Uani 1 1 d U
O19 O 0.3838(3) 0.5332(4) 0.13550(11) 0.0217(11) Uani 1 1 d U
H19B H 0.3735 0.4887 0.1180 0.026 Uiso 1 1 calc R
O20 O 0.3022(3) 0.6709(4) 0.09102(12) 0.0244(12) Uani 1 1 d U
H20A H 0.2965 0.6201 0.0755 0.029 Uiso 1 1 calc R
O21 O 0.2236(3) 0.5492(4) 0.13162(12) 0.0259(12) Uani 1 1 d U
H21A H 0.2195 0.5026 0.1147 0.031 Uiso 1 1 calc R
O22 O 0.2227(3) 0.2153(4) 0.04732(15) 0.0387(14) Uani 1 1 d U
O23 O 0.1446(3) 0.3163(4) 0.06038(15) 0.0410(15) Uani 1 1 d U
O24 O 0.1192(5) 0.1596(7) 0.0621(3) 0.100(3) Uani 1 1 d DU
O25 O 0.3324(3) 0.3020(4) 0.01121(14) 0.0400(15) Uani 1 1 d U
O26 O 0.3723(3) 0.2793(4) 0.06217(13) 0.0362(14) Uani 1 1 d U
O27 O 0.4365(5) 0.2153(7) 0.0256(2) 0.098(3) Uani 1 1 d DU
O28 O 0.1820(3) 0.3627(4) -0.00298(14) 0.0382(14) Uani 1 1 d U
O29 O 0.2587(3) 0.4828(4) 0.00010(14) 0.0376(14) Uani 1 1 d U
O30 O 0.1215(3) 0.6064(4) 0.07437(13) 0.0306(13) Uani 1 1 d U
O31 O 0.2001(3) 0.5074(4) 0.05894(14) 0.0333(13) Uani 1 1 d U
O32 O 0.3523(3) 0.4863(4) 0.06408(13) 0.0319(13) Uani 1 1 d U
O33 O 0.4288(3) 0.6066(4) 0.06892(12) 0.0276(12) Uani 1 1 d U
O34 O 0.2766(3) 0.3715(4) 0.10194(13) 0.0340(13) Uani 1 1 d U
O35 O 0.3215(3) 0.3568(4) 0.15290(12) 0.0268(12) Uani 1 1 d U
O36 O 0.4704(3) 0.6566(4) 0.17183(12) 0.0254(12) Uani 1 1 d U
O37 O 0.3706(3) 0.6432(4) 0.19395(12) 0.0248(12) Uani 1 1 d U
O38 O 0.3690(3) 0.7937(4) 0.14414(12) 0.0273(12) Uani 1 1 d U
O39 O 0.2673(3) 0.8391(4) 0.11265(12) 0.0295(13) Uani 1 1 d U
O40 O 0.2321(3) 0.7352(4) 0.16340(12) 0.0282(12) Uani 1 1 d U
O41 O 0.2255(3) 0.6040(4) 0.19231(13) 0.0288(12) Uani 1 1 d U
C1 C 0.2801(5) 0.4858(7) 0.2519(2) 0.037(2) Uani 1 1 d U
H1A H 0.2854 0.4334 0.2660 0.055 Uiso 1 1 calc R
H1B H 0.2352 0.4825 0.2388 0.055 Uiso 1 1 calc R
H1C H 0.2829 0.5423 0.2641 0.055 Uiso 1 1 calc R
C2 C 0.4065(4) 0.4906(5) 0.24777(18) 0.0258(17) Uani 1 1 d U
C3 C 0.4266(4) 0.5030(6) 0.28028(19) 0.0295(18) Uani 1 1 d U
H3A H 0.3923 0.5046 0.2936 0.035 Uiso 1 1 calc R
C4 C 0.4993(5) 0.5135(6) 0.2935(2) 0.035(2) Uani 1 1 d U
H4A H 0.5122 0.5199 0.3153 0.042 Uiso 1 1 calc R
C5 C 0.5501(4) 0.5138(6) 0.27326(19) 0.0313(19) Uani 1 1 d U
H5A H 0.5971 0.5230 0.2816 0.038 Uiso 1 1 calc R
C6 C 0.5314(4) 0.5004(5) 0.24033(18) 0.0259(17) Uani 1 1 d U
C7 C 0.4578(4) 0.4841(5) 0.22704(17) 0.0233(16) Uani 1 1 d U
C8 C 0.5896(4) 0.5092(5) 0.22196(18) 0.0264(17) Uani 1 1 d U
H8A H 0.6347 0.5140 0.2332 0.032 Uiso 1 1 calc R
C9 C 0.6519(4) 0.5215(6) 0.17877(19) 0.0269(17) Uani 1 1 d U
H9A H 0.6862 0.5505 0.1947 0.032 Uiso 1 1 calc R
H9B H 0.6451 0.5620 0.1604 0.032 Uiso 1 1 calc R
C10 C 0.6802(4) 0.4282(6) 0.16947(19) 0.0312(19) Uani 1 1 d U
H10A H 0.6434 0.3942 0.1563 0.037 Uiso 1 1 calc R
H10B H 0.7187 0.4380 0.1574 0.037 Uiso 1 1 calc R
C11 C 0.7229(5) 0.2792(6) 0.1908(2) 0.036(2) Uani 1 1 d U
H11A H 0.7643 0.2605 0.2052 0.043 Uiso 1 1 calc R
H11B H 0.7344 0.2765 0.1694 0.043 Uiso 1 1 calc R
C12 C 0.6632(5) 0.2111(7) 0.1937(2) 0.042(2) Uani 1 1 d U
H12A H 0.6789 0.1485 0.1900 0.051 Uiso 1 1 calc R
H12B H 0.6517 0.2137 0.2151 0.051 Uiso 1 1 calc R
C13 C 0.5406(4) 0.2642(6) 0.18526(19) 0.0311(19) Uani 1 1 d U
H13A H 0.5545 0.3177 0.1986 0.037 Uiso 1 1 calc R
H13B H 0.5252 0.2157 0.1985 0.037 Uiso 1 1 calc R
C14 C 0.4794(4) 0.2914(6) 0.1591(2) 0.0302(18) Uani 1 1 d U
H14A H 0.4697 0.2406 0.1441 0.036 Uiso 1 1 calc R
H14B H 0.4372 0.3033 0.1685 0.036 Uiso 1 1 calc R
C15 C 0.5255(4) 0.3624(6) 0.11648(18) 0.0263(17) Uani 1 1 d U
H15A H 0.5239 0.3017 0.1088 0.032 Uiso 1 1 calc R
C16 C 0.5578(4) 0.4317(6) 0.09834(18) 0.0282(18) Uani 1 1 d U
C17 C 0.5965(5) 0.3944(6) 0.0752(2) 0.035(2) Uani 1 1 d U
H17A H 0.5981 0.3303 0.0723 0.043 Uiso 1 1 calc R
C18 C 0.6320(5) 0.4523(6) 0.05685(19) 0.034(2) Uani 1 1 d U
H18A H 0.6579 0.4270 0.0421 0.041 Uiso 1 1 calc R
C19 C 0.6287(5) 0.5488(7) 0.0606(2) 0.036(2) Uani 1 1 d U
H19A H 0.6515 0.5875 0.0479 0.043 Uiso 1 1 calc R
C20 C 0.5920(4) 0.5869(6) 0.08291(18) 0.0271(17) Uani 1 1 d U
C21 C 0.5563(4) 0.5303(5) 0.10308(17) 0.0233(16) Uani 1 1 d U
C22 C 0.5998(7) 0.7449(8) 0.0641(3) 0.062(3) Uani 1 1 d U
H22A H 0.5886 0.8072 0.0697 0.093 Uiso 1 1 calc R
H22B H 0.5722 0.7287 0.0442 0.093 Uiso 1 1 calc R
H22C H 0.6489 0.7411 0.0622 0.093 Uiso 1 1 calc R
C23 C 0.5830(4) 0.7861(6) 0.14961(19) 0.0304(18) Uani 1 1 d U
H23A H 0.6218 0.8095 0.1401 0.046 Uiso 1 1 calc R
H23B H 0.5905 0.7215 0.1546 0.046 Uiso 1 1 calc R
H23C H 0.5796 0.8203 0.1687 0.046 Uiso 1 1 calc R
C24 C 0.5002(4) 0.8883(5) 0.11637(18) 0.0263(17) Uani 1 1 d U
C25 C 0.5401(4) 0.9665(6) 0.12602(18) 0.0269(17) Uani 1 1 d U
H25A H 0.5826 0.9604 0.1395 0.032 Uiso 1 1 calc R
C26 C 0.5158(5) 1.0560(6) 0.1152(2) 0.0339(19) Uani 1 1 d U
H26A H 0.5429 1.1085 0.1211 0.041 Uiso 1 1 calc R
C27 C 0.4511(5) 1.0645(6) 0.0958(2) 0.037(2) Uani 1 1 d U
H27A H 0.4345 1.1235 0.0898 0.044 Uiso 1 1 calc R
C28 C 0.4088(4) 0.9840(6) 0.08464(19) 0.0283(18) Uani 1 1 d U
C29 C 0.4348(4) 0.8939(5) 0.09433(18) 0.0247(17) Uani 1 1 d U
C30 C 0.3391(5) 1.0021(6) 0.06414(19) 0.0309(19) Uani 1 1 d U
H30A H 0.3298 1.0637 0.0583 0.037 Uiso 1 1 calc R
C31 C 0.2280(5) 0.9791(7) 0.0323(2) 0.039(2) Uani 1 1 d U
H31A H 0.1866 0.9438 0.0356 0.047 Uiso 1 1 calc R
H31B H 0.2203 1.0434 0.0378 0.047 Uiso 1 1 calc R
C32 C 0.2373(5) 0.9737(7) -0.0016(2) 0.044(2) Uani 1 1 d U
H32A H 0.2504 0.9110 -0.0068 0.053 Uiso 1 1 calc R
H32B H 0.1935 0.9894 -0.0149 0.053 Uiso 1 1 calc R
C33 C 0.3155(7) 1.0243(8) -0.0370(3) 0.062(3) Uani 1 1 d U
H33A H 0.3229 1.0839 -0.0467 0.075 Uiso 1 1 calc R
H33B H 0.2796 0.9910 -0.0509 0.075 Uiso 1 1 calc R
C34 C 0.3863(7) 0.9667(8) -0.0329(3) 0.071(3) Uani 1 1 d U
H34A H 0.4067 0.9675 -0.0524 0.085 Uiso 1 1 calc R
H34B H 0.4200 0.9934 -0.0162 0.085 Uiso 1 1 calc R
C35 C 0.4050(5) 0.8450(7) 0.0054(2) 0.044(2) Uani 1 1 d U
H35A H 0.3953 0.8897 0.0213 0.052 Uiso 1 1 calc R
H35B H 0.4554 0.8440 0.0050 0.052 Uiso 1 1 calc R
C36 C 0.3795(5) 0.7475(6) 0.0139(2) 0.038(2) Uani 1 1 d U
H36A H 0.3801 0.7063 -0.0041 0.046 Uiso 1 1 calc R
H36B H 0.4116 0.7225 0.0315 0.046 Uiso 1 1 calc R
C37 C 0.2535(5) 0.7228(6) 0.00222(19) 0.036(2) Uani 1 1 d U
H37A H 0.2654 0.6946 -0.0159 0.043 Uiso 1 1 calc R
C38 C 0.1768(5) 0.7287(6) 0.0036(2) 0.038(2) Uani 1 1 d U
C39 C 0.1293(6) 0.7069(6) -0.0248(2) 0.045(2) Uani 1 1 d U
H39A H 0.1486 0.6895 -0.0427 0.053 Uiso 1 1 calc R
C40 C 0.0561(6) 0.7105(7) -0.0270(2) 0.052(3) Uani 1 1 d U
H40A H 0.0273 0.6968 -0.0459 0.062 Uiso 1 1 calc R
C41 C 0.0281(5) 0.7350(7) -0.0002(2) 0.048(2) Uani 1 1 d U
H41A H -0.0205 0.7362 -0.0007 0.057 Uiso 1 1 calc R
C42 C 0.0720(5) 0.7580(6) 0.0280(2) 0.039(2) Uani 1 1 d U
C43 C 0.1487(5) 0.7539(6) 0.03059(18) 0.0308(19) Uani 1 1 d U
C44 C -0.0234(6) 0.7578(10) 0.0585(3) 0.078(4) Uani 1 1 d U
H44A H -0.0340 0.7785 0.0787 0.117 Uiso 1 1 calc R
H44B H -0.0279 0.6913 0.0572 0.117 Uiso 1 1 calc R
H44C H -0.0555 0.7860 0.0419 0.117 Uiso 1 1 calc R
C45 C 0.1127(5) 0.9179(6) 0.1055(2) 0.043(2) Uani 1 1 d U
H45A H 0.0656 0.9409 0.0999 0.065 Uiso 1 1 calc R
H45B H 0.1353 0.9149 0.0869 0.065 Uiso 1 1 calc R
H45C H 0.1387 0.9588 0.1207 0.065 Uiso 1 1 calc R
C46 C 0.0742(5) 0.8132(7) 0.1451(2) 0.039(2) Uani 1 1 d U
C47 C 0.0422(6) 0.8849(8) 0.1592(3) 0.055(3) Uani 1 1 d U
H47A H 0.0429 0.9451 0.1513 0.066 Uiso 1 1 calc R
C48 C 0.0091(6) 0.8662(9) 0.1852(3) 0.062(3) Uani 1 1 d U
H48A H -0.0138 0.9137 0.1945 0.074 Uiso 1 1 calc R
C49 C 0.0099(5) 0.7767(8) 0.1976(3) 0.053(3) Uani 1 1 d U
H49A H -0.0119 0.7652 0.2153 0.064 Uiso 1 1 calc R
C50 C 0.0438(5) 0.7022(7) 0.1837(2) 0.044(2) Uani 1 1 d U
C51 C 0.0742(4) 0.7178(7) 0.1564(2) 0.035(2) Uani 1 1 d U
C52 C 0.0466(5) 0.6109(7) 0.2002(2) 0.045(2) Uani 1 1 d U
H52A H 0.0218 0.6075 0.2174 0.054 Uiso 1 1 calc R
C53 C 0.0741(5) 0.4557(7) 0.2156(2) 0.045(2) Uani 1 1 d U
H53A H 0.0666 0.4787 0.2362 0.054 Uiso 1 1 calc R
H53B H 0.1185 0.4225 0.2183 0.054 Uiso 1 1 calc R
C54 C 0.0142(6) 0.3877(8) 0.2032(3) 0.057(3) Uani 1 1 d U
H54A H 0.0182 0.3690 0.1817 0.069 Uiso 1 1 calc R
H54B H 0.0170 0.3324 0.2163 0.069 Uiso 1 1 calc R
C55 C -0.1131(6) 0.3921(11) 0.1838(3) 0.079(4) Uani 1 1 d U
H55A H -0.1545 0.3961 0.1943 0.094 Uiso 1 1 calc R
H55B H -0.1032 0.3269 0.1808 0.094 Uiso 1 1 calc R
C56 C -0.1282(9) 0.4402(14) 0.1512(4) 0.111(6) Uani 1 1 d U
H56B H -0.1714 0.4161 0.1395 0.134 Uiso 1 1 calc R
H56A H -0.1337 0.5066 0.1540 0.134 Uiso 1 1 calc R
C57 C -0.0432(5) 0.5076(7) 0.1224(2) 0.043(2) Uani 1 1 d U
H57A H -0.0285 0.5507 0.1395 0.052 Uiso 1 1 calc R
H57B H -0.0789 0.5375 0.1073 0.052 Uiso 1 1 calc R
C58 C 0.0185(5) 0.4795(7) 0.1066(2) 0.042(2) Uani 1 1 d U
H58A H 0.0034 0.4331 0.0905 0.050 Uiso 1 1 calc R
H58B H 0.0351 0.5332 0.0960 0.050 Uiso 1 1 calc R
C59 C 0.0838(5) 0.3514(7) 0.1297(2) 0.044(2) Uani 1 1 d U
H59A H 0.0545 0.3194 0.1140 0.053 Uiso 1 1 calc R
C60 C 0.1332(5) 0.2924(7) 0.1527(2) 0.040(2) Uani 1 1 d U
C61 C 0.1212(5) 0.1950(7) 0.1509(2) 0.048(2) Uani 1 1 d U
H61A H 0.0849 0.1721 0.1361 0.057 Uiso 1 1 calc R
C62 C 0.1621(6) 0.1329(8) 0.1705(2) 0.050(3) Uani 1 1 d U
H62A H 0.1527 0.0695 0.1693 0.060 Uiso 1 1 calc R
C63 C 0.2193(6) 0.1681(7) 0.1929(3) 0.048(2) Uani 1 1 d U
H63A H 0.2477 0.1268 0.2058 0.057 Uiso 1 1 calc R
C64 C 0.2327(5) 0.2631(6) 0.1954(2) 0.036(2) Uani 1 1 d U
C65 C 0.1888(4) 0.3292(6) 0.17524(19) 0.0310(19) Uani 1 1 d U
C66 C 0.3474(5) 0.2462(7) 0.2272(3) 0.053(3) Uani 1 1 d U
H66A H 0.3810 0.2816 0.2412 0.080 Uiso 1 1 calc R
H66B H 0.3688 0.2254 0.2094 0.080 Uiso 1 1 calc R
H66C H 0.3326 0.1933 0.2382 0.080 Uiso 1 1 calc R
C67 C 0.1769(5) 0.4604(7) -0.0488(2) 0.048(2) Uani 1 1 d U
H67A H 0.1984 0.5169 -0.0547 0.072 Uiso 1 1 calc R
H67B H 0.1271 0.4696 -0.0499 0.072 Uiso 1 1 calc R
H67C H 0.1856 0.4115 -0.0631 0.072 Uiso 1 1 calc R
C68 C 0.2081(5) 0.4338(7) -0.0152(2) 0.036(2) Uani 1 1 d U
C69 C 0.0795(5) 0.5082(6) 0.0296(2) 0.036(2) Uani 1 1 d U
H69A H 0.0368 0.5415 0.0311 0.054 Uiso 1 1 calc R
H69B H 0.0716 0.4428 0.0320 0.054 Uiso 1 1 calc R
H69C H 0.0939 0.5197 0.0093 0.054 Uiso 1 1 calc R
C70 C 0.1376(4) 0.5410(6) 0.05595(19) 0.0278(18) Uani 1 1 d U
C71 C 0.3006(5) 0.2151(6) 0.1224(2) 0.0332(19) Uani 1 1 d U
H71A H 0.2829 0.1979 0.1010 0.050 Uiso 1 1 calc R
H71B H 0.2715 0.1882 0.1365 0.050 Uiso 1 1 calc R
H71C H 0.3480 0.1928 0.1278 0.050 Uiso 1 1 calc R
C72 C 0.2998(4) 0.3206(6) 0.12552(18) 0.0259(17) Uani 1 1 d U
C73 C 0.4351(5) 0.4997(7) 0.02632(19) 0.037(2) Uani 1 1 d U
H73A H 0.4112 0.4446 0.0177 0.056 Uiso 1 1 calc R
H73B H 0.4840 0.4860 0.0328 0.056 Uiso 1 1 calc R
H73C H 0.4306 0.5476 0.0105 0.056 Uiso 1 1 calc R
C74 C 0.4026(4) 0.5325(6) 0.05470(18) 0.0267(17) Uani 1 1 d U
C75 C 0.4590(5) 0.7523(6) 0.21661(19) 0.036(2) Uani 1 1 d U
H75A H 0.5037 0.7737 0.2120 0.053 Uiso 1 1 calc R
H75B H 0.4646 0.7261 0.2375 0.053 Uiso 1 1 calc R
H75C H 0.4267 0.8036 0.2155 0.053 Uiso 1 1 calc R
C76 C 0.4304(4) 0.6791(5) 0.19276(17) 0.0220(16) Uani 1 1 d U
C77 C 0.2375(5) 0.7515(7) 0.21896(19) 0.039(2) Uani 1 1 d U
H77A H 0.2411 0.8159 0.2136 0.058 Uiso 1 1 calc R
H77B H 0.2787 0.7331 0.2331 0.058 Uiso 1 1 calc R
H77C H 0.1966 0.7424 0.2291 0.058 Uiso 1 1 calc R
C78 C 0.2312(4) 0.6940(6) 0.18965(19) 0.0300(18) Uani 1 1 d U
C79 C 0.3135(5) 0.9358(6) 0.1571(2) 0.040(2) Uani 1 1 d U
H79A H 0.3532 0.9373 0.1736 0.060 Uiso 1 1 calc R
H79B H 0.2709 0.9341 0.1663 0.060 Uiso 1 1 calc R
H79C H 0.3138 0.9904 0.1441 0.060 Uiso 1 1 calc R
C80 C 0.3179(4) 0.8499(6) 0.13678(18) 0.0257(17) Uani 1 1 d U
O42 O 0.2058(5) 0.1255(6) 0.2687(2) 0.078(3) Uani 1 1 d U
C81 C 0.1682(9) -0.0190(11) 0.2407(4) 0.096(5) Uani 1 1 d U
H81A H 0.1284 -0.0527 0.2301 0.144 Uiso 1 1 calc R
H81B H 0.1904 -0.0547 0.2584 0.144 Uiso 1 1 calc R
H81C H 0.2012 -0.0081 0.2262 0.144 Uiso 1 1 calc R
C82 C 0.1431(8) 0.0755(11) 0.2526(4) 0.088(4) Uani 1 1 d U
H82A H 0.1203 0.1119 0.2349 0.105 Uiso 1 1 calc R
H82B H 0.1097 0.0653 0.2672 0.105 Uiso 1 1 calc R
C83 C 0.1868(8) 0.2209(10) 0.2802(3) 0.085(4) Uani 1 1 d U
H83A H 0.1495 0.2155 0.2932 0.102 Uiso 1 1 calc R
H83B H 0.1706 0.2608 0.2623 0.102 Uiso 1 1 calc R
C84 C 0.2531(8) 0.2620(10) 0.2997(3) 0.087(4) Uani 1 1 d U
H84A H 0.2427 0.3226 0.3072 0.131 Uiso 1 1 calc R
H84B H 0.2897 0.2668 0.2866 0.131 Uiso 1 1 calc R
H84C H 0.2685 0.2221 0.3174 0.131 Uiso 1 1 calc R
O43 O -0.148(2) 1.044(3) 0.1960(10) 0.224(17) Uani 0.50 1 d PDU
H43C H -0.1861 1.0667 0.1887 0.337 Uiso 0.50 1 calc PR
C85 C -0.0925(19) 1.111(2) 0.1935(9) 0.117(12) Uani 0.50 1 d PDU
H85A H -0.1067 1.1709 0.2000 0.176 Uiso 0.50 1 calc PR
H85B H -0.0836 1.1136 0.1720 0.176 Uiso 0.50 1 calc PR
H85C H -0.0504 1.0918 0.2070 0.176 Uiso 0.50 1 calc PR
O44 O -0.2653(16) 1.1947(19) 0.1022(6) 0.141(9) Uani 0.50 1 d PDU
H44D H -0.2922 1.1504 0.0985 0.211 Uiso 0.50 1 calc PR
C86 C -0.1956(17) 1.161(3) 0.1147(11) 0.161(18) Uani 0.50 1 d PDU
H86A H -0.1994 1.1142 0.1304 0.242 Uiso 0.50 1 calc PR
H86B H -0.1676 1.2118 0.1242 0.242 Uiso 0.50 1 calc PR
H86C H -0.1738 1.1350 0.0979 0.242 Uiso 0.50 1 calc PR
O45 O 0.1839(18) 1.176(2) -0.0977(8) 0.178(13) Uani 0.50 1 d PDU
H45D H 0.1900 1.1277 -0.1071 0.213 Uiso 0.50 1 calc PR
C87 C 0.169(2) 1.251(2) -0.1203(9) 0.128(13) Uani 0.50 1 d PDU
H87A H 0.1364 1.2307 -0.1380 0.192 Uiso 0.50 1 calc PR
H87B H 0.2122 1.2705 -0.1274 0.192 Uiso 0.50 1 calc PR
H87C H 0.1495 1.3029 -0.1103 0.192 Uiso 0.50 1 calc PR
O46 O -0.2621(14) 0.9926(17) 0.1671(6) 0.126(8) Uani 0.50 1 d PU
O47 O -0.1977(5) 0.8075(6) 0.0317(2) 0.071(2) Uani 1 1 d U
O48 O 0.044(3) 0.963(3) -0.0524(11) 0.115(15) Uani 0.25 1 d PU

loop_
_atom_site_aniso_label
_atom_site_aniso_U_11
_atom_site_aniso_U_22
_atom_site_aniso_U_33
_atom_site_aniso_U_23
_atom_site_aniso_U_13
_atom_site_aniso_U_12
Gd1 0.02531(19) 0.0201(2) 0.01941(18) -0.00465(15) -0.00114(14) 0.00413(15)
Gd2 0.01773(17) 0.01261(19) 0.01617(17) 0.00027(13) -0.00052(13) 0.00204(13)
Gd3 0.01364(17) 0.0165(2) 0.01872(17) -0.00213(14) 0.00112(13) -0.00042(13)
Gd4 0.01697(18) 0.0183(2) 0.02123(18) -0.00483(14) -0.00330(14) 0.00336(14)
Ni1 0.0203(5) 0.0193(5) 0.0218(5) 0.0009(4) 0.0009(4) 0.0001(4)
Ni2 0.0316(5) 0.0205(5) 0.0250(5) -0.0008(4) -0.0030(4) 0.0032(4)
Ni3 0.0188(5) 0.0348(6) 0.0311(5) -0.0055(5) 0.0028(4) -0.0011(4)
N1 0.023(3) 0.022(3) 0.031(3) 0.003(3) 0.001(3) -0.001(3)
N2 0.022(3) 0.019(3) 0.031(3) 0.004(3) 0.001(3) 0.004(3)
N3 0.037(4) 0.029(4) 0.026(3) 0.001(3) -0.003(3) 0.004(3)
N4 0.047(4) 0.024(4) 0.024(3) 0.004(3) -0.004(3) 0.000(3)
N5 0.024(3) 0.052(5) 0.036(4) -0.007(3) 0.007(3) 0.000(3)
N6 0.026(3) 0.045(5) 0.038(4) -0.008(3) 0.003(3) -0.006(3)
N7 0.051(5) 0.040(5) 0.054(5) -0.005(4) -0.003(4) -0.004(4)
N8 0.055(5) 0.048(5) 0.054(5) -0.001(4) 0.009(4) 0.009(4)
O1 0.024(3) 0.037(3) 0.029(3) 0.001(2) 0.009(2) 0.000(2)
O2 0.026(3) 0.025(3) 0.021(2) 0.001(2) 0.003(2) 0.000(2)
O3 0.030(3) 0.035(3) 0.038(3) 0.009(3) 0.004(2) 0.004(3)
O4 0.024(3) 0.042(3) 0.031(3) 0.006(3) -0.001(2) 0.004(2)
O5 0.025(3) 0.026(3) 0.020(2) 0.003(2) 0.002(2) 0.004(2)
O6 0.050(4) 0.028(3) 0.042(3) 0.003(3) 0.018(3) -0.004(3)
O7 0.029(3) 0.021(3) 0.031(3) 0.002(2) -0.003(2) 0.002(2)
O8 0.029(3) 0.022(3) 0.026(3) 0.003(2) -0.001(2) 0.001(2)
O9 0.066(4) 0.043(4) 0.041(3) 0.006(3) 0.002(3) -0.008(3)
O10 0.072(5) 0.044(4) 0.050(4) 0.019(3) 0.006(3) 0.001(3)
O11 0.035(3) 0.025(3) 0.029(3) -0.002(2) -0.008(2) 0.002(2)
O12 0.035(3) 0.048(4) 0.059(4) -0.018(3) -0.006(3) 0.010(3)
O13 0.035(3) 0.037(4) 0.040(3) -0.005(3) 0.000(3) 0.008(3)
O14 0.023(3) 0.035(3) 0.037(3) -0.009(3) 0.004(2) 0.008(2)
O15 0.048(4) 0.100(6) 0.106(6) 0.017(5) 0.040(4) 0.004(4)
O16 0.036(4) 0.085(6) 0.108(6) -0.024(5) 0.019(4) -0.010(4)
O17 0.024(3) 0.029(3) 0.038(3) -0.002(2) 0.006(2) -0.001(2)
O18 0.044(3) 0.030(3) 0.037(3) 0.001(3) 0.001(3) -0.001(3)
O19 0.023(3) 0.019(3) 0.023(2) -0.001(2) 0.002(2) 0.002(2)
O20 0.024(3) 0.024(3) 0.024(3) -0.003(2) -0.001(2) 0.007(2)
O21 0.021(3) 0.028(3) 0.028(3) -0.007(2) 0.000(2) 0.001(2)
O22 0.033(3) 0.038(4) 0.045(3) -0.007(3) 0.004(3) -0.002(3)
O23 0.045(4) 0.028(3) 0.049(4) -0.006(3) 0.002(3) 0.003(3)
O24 0.093(6) 0.085(6) 0.125(7) -0.008(5) 0.022(6) -0.013(5)
O25 0.043(3) 0.043(4) 0.033(3) -0.001(3) 0.002(3) 0.011(3)
O26 0.042(3) 0.042(4) 0.025(3) -0.004(3) 0.006(2) 0.008(3)
O27 0.098(6) 0.106(7) 0.094(6) 0.004(5) 0.029(5) 0.033(5)
O28 0.042(3) 0.034(3) 0.036(3) -0.002(3) -0.003(3) -0.001(3)
O29 0.043(3) 0.035(3) 0.033(3) -0.001(3) 0.000(3) 0.001(3)
O30 0.029(3) 0.030(3) 0.032(3) -0.006(2) 0.000(2) 0.003(2)
O31 0.031(3) 0.028(3) 0.039(3) -0.007(2) 0.000(2) 0.004(2)
O32 0.033(3) 0.034(3) 0.029(3) -0.006(2) 0.006(2) -0.005(3)
O33 0.031(3) 0.028(3) 0.024(3) -0.002(2) 0.002(2) 0.004(2)
O34 0.040(3) 0.035(3) 0.028(3) -0.002(2) 0.007(2) 0.006(3)
O35 0.023(3) 0.027(3) 0.030(3) -0.002(2) 0.004(2) -0.001(2)
O36 0.025(3) 0.028(3) 0.023(3) -0.001(2) 0.003(2) 0.000(2)
O37 0.023(3) 0.021(3) 0.030(3) -0.006(2) 0.003(2) -0.001(2)
O38 0.029(3) 0.025(3) 0.026(3) -0.001(2) 0.000(2) 0.002(2)
O39 0.030(3) 0.027(3) 0.028(3) -0.003(2) -0.007(2) 0.004(2)
O40 0.022(3) 0.030(3) 0.031(3) -0.006(2) 0.001(2) 0.002(2)
O41 0.026(3) 0.029(3) 0.032(3) -0.006(2) 0.006(2) -0.001(2)
C1 0.036(4) 0.045(5) 0.034(4) -0.004(4) 0.017(4) 0.001(4)
C2 0.029(4) 0.023(4) 0.024(4) -0.001(3) 0.000(3) 0.001(3)
C3 0.036(4) 0.026(4) 0.028(4) 0.003(3) 0.008(3) 0.005(3)
C4 0.037(4) 0.036(5) 0.030(4) 0.000(3) -0.001(3) 0.003(4)
C5 0.029(4) 0.033(5) 0.029(4) 0.003(3) -0.006(3) 0.001(3)
C6 0.031(4) 0.019(4) 0.027(4) 0.002(3) 0.001(3) 0.003(3)
C7 0.030(4) 0.019(4) 0.021(3) 0.003(3) 0.001(3) 0.003(3)
C8 0.023(4) 0.023(4) 0.031(4) 0.007(3) -0.005(3) 0.001(3)
C9 0.020(4) 0.031(4) 0.029(4) 0.008(3) 0.001(3) -0.006(3)
C10 0.024(4) 0.039(5) 0.031(4) 0.009(3) 0.004(3) -0.003(3)
C11 0.033(4) 0.035(5) 0.038(4) 0.004(4) 0.003(4) 0.005(4)
C12 0.037(4) 0.037(5) 0.050(5) 0.011(4) -0.003(4) 0.004(4)
C13 0.031(4) 0.029(4) 0.033(4) 0.007(3) 0.006(3) -0.001(3)
C14 0.029(4) 0.022(4) 0.041(4) 0.000(3) 0.010(3) -0.004(3)
C15 0.029(4) 0.023(4) 0.025(4) -0.001(3) -0.003(3) 0.007(3)
C16 0.027(4) 0.033(4) 0.023(4) -0.003(3) 0.000(3) 0.003(3)
C17 0.043(5) 0.029(4) 0.034(4) -0.004(3) 0.004(4) 0.010(4)
C18 0.037(4) 0.040(5) 0.028(4) -0.001(4) 0.013(3) 0.008(4)
C19 0.036(4) 0.040(5) 0.033(4) -0.001(4) 0.014(4) 0.004(4)
C20 0.027(4) 0.027(4) 0.026(4) -0.003(3) 0.002(3) 0.000(3)
C21 0.021(3) 0.026(4) 0.022(3) -0.001(3) 0.000(3) 0.008(3)
C22 0.090(7) 0.046(6) 0.059(6) 0.015(5) 0.042(5) 0.008(5)
C23 0.030(4) 0.029(4) 0.030(4) 0.005(3) -0.003(3) -0.001(3)
C24 0.031(4) 0.022(4) 0.027(4) -0.001(3) 0.005(3) 0.004(3)
C25 0.025(4) 0.028(4) 0.029(4) -0.003(3) 0.007(3) 0.001(3)
C26 0.040(4) 0.025(4) 0.036(4) -0.002(3) 0.003(4) -0.003(4)
C27 0.045(5) 0.023(4) 0.043(5) 0.004(4) 0.007(4) 0.000(4)
C28 0.032(4) 0.026(4) 0.027(4) 0.001(3) 0.004(3) 0.000(3)
C29 0.029(4) 0.017(4) 0.028(4) 0.001(3) 0.006(3) 0.000(3)
C30 0.042(4) 0.019(4) 0.030(4) 0.002(3) -0.001(3) 0.006(3)
C31 0.036(4) 0.033(5) 0.044(5) 0.002(4) -0.006(4) 0.009(4)
C32 0.056(5) 0.034(5) 0.037(4) 0.004(4) -0.010(4) 0.003(4)
C33 0.079(7) 0.049(6) 0.060(6) 0.020(5) 0.013(5) 0.007(5)
C34 0.083(7) 0.057(6) 0.077(7) 0.024(5) 0.024(6) 0.006(6)
C35 0.045(5) 0.042(5) 0.045(5) 0.000(4) 0.009(4) 0.002(4)
C36 0.049(5) 0.040(5) 0.027(4) 0.001(4) 0.008(4) 0.006(4)
C37 0.054(5) 0.028(4) 0.024(4) -0.004(3) 0.001(4) 0.003(4)
C38 0.046(5) 0.032(5) 0.033(4) 0.005(4) -0.002(4) 0.001(4)
C39 0.059(5) 0.030(5) 0.041(5) -0.004(4) -0.005(4) 0.002(4)
C40 0.061(6) 0.044(5) 0.042(5) -0.002(4) -0.019(4) 0.004(5)
C41 0.042(5) 0.039(5) 0.055(5) -0.002(4) -0.019(4) 0.008(4)
C42 0.040(5) 0.034(5) 0.039(4) -0.004(4) -0.009(4) 0.008(4)
C43 0.042(4) 0.023(4) 0.024(4) -0.001(3) -0.009(3) 0.002(3)
C44 0.048(6) 0.100(8) 0.085(7) -0.029(6) 0.004(5) -0.003(6)
C45 0.043(5) 0.032(5) 0.051(5) -0.004(4) -0.004(4) 0.011(4)
C46 0.029(4) 0.043(5) 0.044(5) -0.013(4) 0.003(4) 0.009(4)
C47 0.050(5) 0.053(6) 0.060(6) -0.013(5) 0.005(5) 0.013(5)
C48 0.059(6) 0.064(6) 0.065(6) -0.020(5) 0.016(5) 0.021(5)
C49 0.048(5) 0.064(6) 0.050(5) -0.014(5) 0.017(4) 0.012(5)
C50 0.033(4) 0.050(5) 0.048(5) -0.010(4) 0.006(4) 0.009(4)
C51 0.027(4) 0.043(5) 0.036(4) -0.012(4) 0.004(3) 0.010(4)
C52 0.032(4) 0.061(6) 0.043(5) -0.016(4) 0.013(4) 0.000(4)
C53 0.037(5) 0.058(6) 0.042(5) -0.001(4) 0.016(4) 0.000(4)
C54 0.049(5) 0.064(6) 0.063(6) -0.006(5) 0.023(5) -0.002(5)
C55 0.050(6) 0.100(8) 0.088(7) 0.003(6) 0.015(6) -0.014(6)
C56 0.087(8) 0.133(10) 0.120(9) 0.013(8) 0.037(7) 0.009(7)
C57 0.031(4) 0.053(6) 0.045(5) -0.007(4) 0.000(4) 0.001(4)
C58 0.035(4) 0.056(6) 0.033(4) -0.008(4) -0.003(4) -0.005(4)
C59 0.036(4) 0.048(6) 0.047(5) -0.013(4) 0.004(4) -0.013(4)
C60 0.033(4) 0.036(5) 0.051(5) -0.013(4) 0.004(4) -0.004(4)
C61 0.049(5) 0.046(5) 0.048(5) -0.015(4) 0.005(4) -0.015(4)
C62 0.057(5) 0.040(5) 0.054(5) -0.014(4) 0.009(5) -0.016(4)
C63 0.054(5) 0.035(5) 0.056(5) -0.002(4) 0.016(4) -0.009(4)
C64 0.034(4) 0.030(5) 0.047(5) -0.003(4) 0.011(4) -0.004(4)
C65 0.031(4) 0.032(5) 0.032(4) -0.007(3) 0.011(3) -0.006(3)
C66 0.048(5) 0.040(5) 0.070(6) 0.005(5) -0.001(5) 0.006(4)
C67 0.052(5) 0.048(5) 0.041(5) 0.003(4) -0.001(4) 0.002(4)
C68 0.035(4) 0.036(5) 0.035(4) -0.007(4) 0.002(4) 0.012(4)
C69 0.036(4) 0.035(5) 0.033(4) -0.005(4) -0.008(3) 0.003(4)
C70 0.027(4) 0.024(4) 0.031(4) -0.001(3) -0.001(3) -0.001(3)
C71 0.037(4) 0.029(4) 0.033(4) -0.002(3) 0.005(3) -0.001(4)
C72 0.025(4) 0.028(4) 0.025(4) 0.000(3) 0.004(3) 0.002(3)
C73 0.043(5) 0.044(5) 0.025(4) -0.004(4) 0.006(3) 0.005(4)
C74 0.028(4) 0.028(4) 0.022(4) 0.001(3) -0.005(3) 0.008(3)
C75 0.038(4) 0.038(5) 0.030(4) -0.008(4) 0.005(3) -0.006(4)
C76 0.026(4) 0.019(4) 0.020(3) 0.002(3) -0.003(3) 0.004(3)
C77 0.050(5) 0.038(5) 0.028(4) -0.010(4) 0.004(4) 0.003(4)
C78 0.026(4) 0.030(5) 0.033(4) -0.005(3) 0.001(3) 0.003(3)
C79 0.038(4) 0.033(5) 0.047(5) -0.012(4) -0.001(4) 0.006(4)
C80 0.026(4) 0.024(4) 0.026(4) -0.003(3) 0.002(3) 0.004(3)
O42 0.075(5) 0.077(5) 0.082(5) 0.000(4) 0.004(4) 0.002(4)
C81 0.106(8) 0.090(8) 0.088(8) 0.012(7) 0.002(7) -0.001(7)
C82 0.079(7) 0.089(8) 0.092(8) 0.005(7) 0.005(6) -0.010(6)
C83 0.088(8) 0.085(8) 0.082(7) 0.006(6) 0.015(6) 0.026(6)
C84 0.092(8) 0.083(8) 0.085(7) 0.011(6) 0.011(6) -0.001(7)
O43 0.220(19) 0.238(19) 0.217(19) 0.002(10) 0.036(10) 0.022(10)
C85 0.125(15) 0.102(14) 0.122(14) 0.008(9) 0.010(9) 0.014(9)
O44 0.158(13) 0.129(12) 0.129(12) -0.007(9) -0.002(9) 0.027(9)
C86 0.16(2) 0.16(2) 0.17(2) -0.001(10) 0.021(10) -0.004(10)
O45 0.177(15) 0.180(15) 0.177(15) 0.002(9) 0.025(10) 0.015(9)
C87 0.137(16) 0.120(16) 0.128(15) 0.000(10) 0.020(10) 0.015(10)
O46 0.129(11) 0.106(11) 0.149(12) 0.003(9) 0.044(9) 0.016(8)
O47 0.073(5) 0.055(5) 0.079(5) -0.007(4) -0.008(4) 0.006(4)
O48 0.111(17) 0.111(17) 0.117(17) 0.014(10) -0.001(10) -0.006(10)

loop_
_atom_type_symbol
_atom_type_description
_atom_type_scat_dispersion_real
_atom_type_scat_dispersion_imag
_atom_type_scat_source
C C 0.0033 0.0016 'International Tables Vol C Tables 4.2.6.8 and 6.1.1.4'
H H 0.0000 0.0000 'International Tables Vol C Tables 4.2.6.8 and 6.1.1.4'
N N 0.0061 0.0033 'International Tables Vol C Tables 4.2.6.8 and 6.1.1.4'
O O 0.0106 0.0060 'International Tables Vol C Tables 4.2.6.8 and 6.1.1.4'
Ni Ni 0.3393 1.1124 'International Tables Vol C Tables 4.2.6.8 and 6.1.1.4'
Gd Gd -0.1653 3.9035 'International Tables Vol C Tables 4.2.6.8 and 6.1.1.4'

loop_
_geom_angle_atom_site_label_1
_geom_angle_atom_site_label_2
_geom_angle_atom_site_label_3
_geom_angle
O34 Gd1 O31 77.8(2)
O34 Gd1 O32 74.6(2)
O31 Gd1 O32 76.5(2)
O34 Gd1 O25 128.8(2)
O31 Gd1 O25 147.9(2)
O32 Gd1 O25 92.5(2)
O34 Gd1 O22 87.3(2)
O31 Gd1 O22 126.5(2)
O32 Gd1 O22 147.4(2)
O25 Gd1 O22 77.8(2)
O34 Gd1 O28 147.3(2)
O31 Gd1 O28 88.8(2)
O32 Gd1 O28 131.4(2)
O25 Gd1 O28 75.9(2)
O22 Gd1 O28 76.8(2)
O34 Gd1 O29 143.9(2)
O31 Gd1 O29 74.1(2)
O32 Gd1 O29 77.06(19)
O25 Gd1 O29 74.0(2)
O22 Gd1 O29 127.8(2)
O28 Gd1 O29 54.3(2)
O34 Gd1 O26 75.64(19)
O31 Gd1 O26 145.40(19)
O32 Gd1 O26 75.3(2)
O25 Gd1 O26 53.22(19)
O22 Gd1 O26 74.0(2)
O28 Gd1 O26 125.17(19)
O29 Gd1 O26 117.9(2)
O34 Gd1 O23 74.9(2)
O31 Gd1 O23 74.0(2)
O32 Gd1 O23 141.14(19)
O25 Gd1 O23 125.5(2)
O22 Gd1 O23 52.51(19)
O28 Gd1 O23 72.7(2)
O29 Gd1 O23 117.4(2)
O26 Gd1 O23 119.0(2)
O34 Gd1 C68 158.2(2)
O31 Gd1 C68 80.8(2)
O32 Gd1 C68 104.4(2)
O25 Gd1 C68 72.8(2)
O22 Gd1 C68 102.2(2)
O28 Gd1 C68 27.0(2)
O29 Gd1 C68 27.3(2)
O26 Gd1 C68 125.7(2)
O23 Gd1 C68 95.3(2)
O34 Gd1 N8 102.0(2)
O31 Gd1 N8 158.9(2)
O32 Gd1 N8 83.0(2)
O25 Gd1 N8 26.9(2)
O22 Gd1 N8 74.3(2)
O28 Gd1 N8 101.0(2)
O29 Gd1 N8 96.3(2)
O26 Gd1 N8 26.3(2)
O23 Gd1 N8 126.7(2)
C68 Gd1 N8 99.5(2)
O34 Gd1 N7 79.6(2)
O31 Gd1 N7 100.2(2)
O32 Gd1 N7 154.2(2)
O25 Gd1 N7 102.1(2)
O22 Gd1 N7 26.3(2)
O28 Gd1 N7 73.5(2)
O29 Gd1 N7 127.3(2)
O26 Gd1 N7 96.5(2)
O23 Gd1 N7 26.2(2)
C68 Gd1 N7 100.3(3)
N8 Gd1 N7 100.5(3)
O33 Gd2 O19 89.63(18)
O33 Gd2 O20 76.68(18)
O19 Gd2 O20 78.92(17)
O33 Gd2 O38 147.60(18)
O19 Gd2 O38 105.35(18)
O20 Gd2 O38 78.25(18)
O33 Gd2 O8 83.18(19)
O19 Gd2 O8 152.27(17)
O20 Gd2 O8 73.37(18)
O38 Gd2 O8 70.15(18)
O33 Gd2 O5 73.27(18)
O19 Gd2 O5 72.45(17)
O20 Gd2 O5 138.12(18)
O38 Gd2 O5 138.35(17)
O8 Gd2 O5 129.72(18)
O33 Gd2 O36 138.65(18)
O19 Gd2 O36 69.71(17)
O20 Gd2 O36 129.76(17)
O38 Gd2 O36 73.72(18)
O8 Gd2 O36 130.65(18)
O5 Gd2 O36 66.54(17)
O33 Gd2 O7 109.61(19)
O19 Gd2 O7 141.78(17)
O20 Gd2 O7 136.54(17)
O38 Gd2 O7 76.05(18)
O8 Gd2 O7 65.18(17)
O5 Gd2 O7 81.69(17)
O36 Gd2 O7 74.40(17)
O33 Gd2 Ni1 97.26(14)
O19 Gd2 Ni1 41.82(12)
O20 Gd2 Ni1 120.70(13)
O38 Gd2 Ni1 113.15(13)
O8 Gd2 Ni1 165.72(13)
O5 Gd2 Ni1 38.58(12)
O36 Gd2 Ni1 43.70(13)
O7 Gd2 Ni1 101.55(12)
O33 Gd2 Ni2 79.34(13)
O19 Gd2 Ni2 116.24(12)
O20 Gd2 Ni2 37.35(13)
O38 Gd2 Ni2 68.29(12)
O8 Gd2 Ni2 36.10(13)
O5 Gd2 Ni2 151.32(11)
O36 Gd2 Ni2 141.76(12)
O7 Gd2 Ni2 99.99(12)
Ni1 Gd2 Ni2 158.05(3)
O35 Gd3 O19 79.56(18)
O35 Gd3 O21 93.01(18)
O19 Gd3 O21 81.48(17)
O35 Gd3 O37 148.37(18)
O19 Gd3 O37 78.79(18)
O21 Gd3 O37 106.22(18)
O35 Gd3 O17 72.95(18)
O19 Gd3 O17 139.71(18)
O21 Gd3 O17 71.35(18)
O37 Gd3 O17 136.66(18)
O35 Gd3 O41 139.90(18)
O19 Gd3 O41 128.37(18)
O21 Gd3 O41 68.08(18)
O37 Gd3 O41 71.58(17)
O17 Gd3 O41 67.61(18)
O35 Gd3 O2 80.92(18)
O19 Gd3 O2 72.41(17)
O21 Gd3 O2 153.84(17)
O37 Gd3 O2 70.71(17)
O17 Gd3 O2 129.39(18)
O41 Gd3 O2 130.77(17)
O35 Gd3 O1 106.17(19)
O19 Gd3 O1 133.55(17)
O21 Gd3 O1 141.91(17)
O37 Gd3 O1 73.72(18)
O17 Gd3 O1 83.06(18)
O41 Gd3 O1 76.37(18)
O2 Gd3 O1 63.51(17)
O35 Gd3 Ni3 99.25(13)
O19 Gd3 Ni3 121.79(12)
O21 Gd3 Ni3 40.31(13)
O37 Gd3 Ni3 111.72(12)
O17 Gd3 Ni3 39.17(13)
O41 Gd3 Ni3 43.53(13)
O2 Gd3 Ni3 165.70(12)
O1 Gd3 Ni3 103.08(12)
O35 Gd3 Ni1 80.17(13)
O19 Gd3 Ni1 37.27(12)
O21 Gd3 Ni1 118.72(13)
O37 Gd3 Ni1 68.65(12)
O17 Gd3 Ni1 151.95(13)
O41 Gd3 Ni1 139.88(13)
O2 Gd3 Ni1 35.27(12)
O1 Gd3 Ni1 97.14(12)
Ni3 Gd3 Ni1 159.02(3)
O30 Gd4 O20 100.14(19)
O30 Gd4 O21 80.52(19)
O20 Gd4 O21 79.73(18)
O30 Gd4 O40 146.0(2)
O20 Gd4 O40 101.77(17)
O21 Gd4 O40 78.24(18)
O30 Gd4 O11 75.16(19)
O20 Gd4 O11 73.09(18)
O21 Gd4 O11 139.23(18)
O40 Gd4 O11 136.35(19)
O30 Gd4 O14 77.20(19)
O20 Gd4 O14 151.59(19)
O21 Gd4 O14 71.91(18)
O40 Gd4 O14 71.16(18)
O11 Gd4 O14 131.35(19)
O30 Gd4 O39 142.57(19)
O20 Gd4 O39 68.52(18)
O21 Gd4 O39 128.65(17)
O40 Gd4 O39 70.47(18)
O11 Gd4 O39 67.42(18)
O14 Gd4 O39 129.59(19)
O30 Gd4 O13 99.99(19)
O20 Gd4 O13 142.7(2)
O21 Gd4 O13 134.58(19)
O40 Gd4 O13 77.28(19)
O11 Gd4 O13 82.2(2)
O14 Gd4 O13 64.2(2)
O39 Gd4 O13 76.43(19)
O30 Gd4 Ni2 104.77(14)
O20 Gd4 Ni2 41.71(13)
O21 Gd4 Ni2 121.44(13)
O40 Gd4 Ni2 108.89(13)
O11 Gd4 Ni2 39.74(13)
O14 Gd4 Ni2 166.61(14)
O39 Gd4 Ni2 42.78(13)
O13 Gd4 Ni2 102.55(15)
O30 Gd4 Ni3 78.43(14)
O20 Gd4 Ni3 115.99(13)
O21 Gd4 Ni3 36.44(13)
O40 Gd4 Ni3 68.72(14)
O11 Gd4 Ni3 153.29(13)
O14 Gd4 Ni3 35.60(13)
O39 Gd4 Ni3 138.95(12)
O13 Gd4 Ni3 98.62(15)
Ni2 Gd4 Ni3 157.59(3)
O5 Ni1 O2 166.3(2)
O5 Ni1 N2 93.2(2)
O2 Ni1 N2 97.2(2)
O5 Ni1 N1 95.7(2)
O2 Ni1 N1 91.9(2)
N2 Ni1 N1 97.3(2)
O5 Ni1 O19 85.8(2)
O2 Ni1 O19 84.2(2)
N2 Ni1 O19 96.2(2)
N1 Ni1 O19 166.2(2)
O5 Ni1 O36 78.0(2)
O2 Ni1 O36 90.6(2)
N2 Ni1 O36 169.5(2)
N1 Ni1 O36 89.3(2)
O19 Ni1 O36 77.62(19)
O5 Ni1 Gd2 49.02(14)
O2 Ni1 Gd2 117.46(15)
N2 Ni1 Gd2 120.57(18)
N1 Ni1 Gd2 125.60(18)
O19 Ni1 Gd2 47.07(14)
O36 Ni1 Gd2 49.17(13)
O5 Ni1 Gd3 125.05(15)
O2 Ni1 Gd3 43.80(14)
N2 Ni1 Gd3 101.84(18)
N1 Ni1 Gd3 133.18(18)
O19 Ni1 Gd3 40.53(13)
O36 Ni1 Gd3 79.09(13)
Gd2 Ni1 Gd3 78.64(2)
N4 Ni2 O11 92.1(3)
N4 Ni2 N3 96.3(3)
O11 Ni2 N3 97.3(2)
N4 Ni2 O8 97.4(3)
O11 Ni2 O8 166.4(2)
N3 Ni2 O8 91.4(2)
N4 Ni2 O20 97.7(2)
O11 Ni2 O20 84.6(2)
N3 Ni2 O20 165.8(2)
O8 Ni2 O20 84.5(2)
N4 Ni2 O39 170.0(3)
O11 Ni2 O39 79.0(2)
N3 Ni2 O39 89.2(2)
O8 Ni2 O39 90.7(2)
O20 Ni2 O39 77.2(2)
N4 Ni2 Gd4 120.6(2)
O11 Ni2 Gd4 48.43(15)
N3 Ni2 Gd4 126.0(2)
O8 Ni2 Gd4 117.97(15)
O20 Ni2 Gd4 46.59(14)
O39 Ni2 Gd4 49.77(15)
N4 Ni2 Gd2 102.5(2)
O11 Ni2 Gd2 126.01(16)
N3 Ni2 Gd2 131.31(19)
O8 Ni2 Gd2 42.19(14)
O20 Ni2 Gd2 42.37(14)
O39 Ni2 Gd2 79.69(14)
Gd4 Ni2 Gd2 80.50(3)
O17 Ni3 N5 96.3(3)
O17 Ni3 O14 166.6(2)
N5 Ni3 O14 91.1(3)
O17 Ni3 N6 93.1(3)
N5 Ni3 N6 96.2(3)
O14 Ni3 N6 97.2(3)
O17 Ni3 O21 85.0(2)
N5 Ni3 O21 164.2(3)
O14 Ni3 O21 84.9(2)
N6 Ni3 O21 99.4(2)
O17 Ni3 O41 78.1(2)
N5 Ni3 O41 88.2(2)
O14 Ni3 O41 91.0(2)
N6 Ni3 O41 170.6(3)
O21 Ni3 O41 76.7(2)
O17 Ni3 Gd3 48.43(15)
N5 Ni3 Gd3 124.0(2)
O14 Ni3 Gd3 118.25(16)
N6 Ni3 Gd3 122.7(2)
O21 Ni3 Gd3 47.08(14)
O41 Ni3 Gd3 48.52(14)
O17 Ni3 Gd4 125.50(15)
N5 Ni3 Gd4 131.4(2)
O14 Ni3 Gd4 43.28(15)
N6 Ni3 Gd4 104.2(2)
O21 Ni3 Gd4 41.77(15)
O41 Ni3 Gd4 78.80(15)
Gd3 Ni3 Gd4 79.83(2)
C8 N1 C9 114.5(6)
C8 N1 Ni1 124.4(5)
C9 N1 Ni1 121.0(5)
C15 N2 C14 115.7(7)
C15 N2 Ni1 123.6(6)
C14 N2 Ni1 120.6(5)
C30 N3 C31 116.4(7)
C30 N3 Ni2 123.3(6)
C31 N3 Ni2 120.2(6)
C37 N4 C36 120.0(7)
C37 N4 Ni2 122.3(6)
C36 N4 Ni2 117.6(5)
C52 N5 C53 116.9(8)
C52 N5 Ni3 122.8(7)
C53 N5 Ni3 120.0(6)
C59 N6 C58 115.6(8)
C59 N6 Ni3 123.8(6)
C58 N6 Ni3 120.6(6)
O23 N7 O22 117.9(7)
O23 N7 O24 121.4(9)
O22 N7 O24 120.7(8)
O23 N7 Gd1 61.7(4)
O22 N7 Gd1 56.2(4)
O24 N7 Gd1 175.5(7)
O26 N8 O25 116.4(7)
O26 N8 O27 121.1(8)
O25 N8 O27 122.4(8)
O26 N8 Gd1 60.7(4)
O25 N8 Gd1 55.7(4)
O27 N8 Gd1 177.2(7)
C2 O1 C1 117.4(6)
C2 O1 Gd3 118.8(4)
C1 O1 Gd3 122.8(5)
C7 O2 Ni1 122.5(5)
C7 O2 Gd3 121.4(5)
Ni1 O2 Gd3 100.9(2)
C11 O3 C10 112.5(6)
C13 O4 C12 114.5(6)
C21 O5 Ni1 124.7(5)
C21 O5 Gd2 128.9(4)
Ni1 O5 Gd2 92.40(19)
C20 O6 C22 118.4(7)
C24 O7 C23 115.8(6)
C24 O7 Gd2 117.9(4)
C23 O7 Gd2 125.1(4)
C29 O8 Ni2 123.8(5)
C29 O8 Gd2 120.1(4)
Ni2 O8 Gd2 101.7(2)
C33 O9 C32 112.4(8)
C35 O10 C34 111.5(9)
C43 O11 Ni2 126.1(5)
C43 O11 Gd4 128.7(5)
Ni2 O11 Gd4 91.83(19)
C42 O12 C44 116.6(8)
C46 O13 C45 117.3(7)
C46 O13 Gd4 117.9(5)
C45 O13 Gd4 122.4(5)
C51 O14 Ni3 123.9(5)
C51 O14 Gd4 118.8(5)
Ni3 O14 Gd4 101.1(2)
C56 O15 C57 112.2(11)
C54 O16 C55 114.3(9)
C65 O17 Ni3 125.3(5)
C65 O17 Gd3 129.2(5)
Ni3 O17 Gd3 92.4(2)
C64 O18 C66 117.7(7)
Ni1 O19 Gd3 102.2(2)
Ni1 O19 Gd2 91.12(18)
Gd3 O19 Gd2 130.9(2)
Ni1 O19 H19B 109.6
Gd3 O19 H19B 109.6
Gd2 O19 H19B 109.6
Ni2 O20 Gd4 91.69(18)
Ni2 O20 Gd2 100.3(2)
Gd4 O20 Gd2 133.1(2)
Ni2 O20 H20A 109.2
Gd4 O20 H20A 109.2
Gd2 O20 H20A 109.2
Ni3 O21 Gd4 101.8(2)
Ni3 O21 Gd3 92.6(2)
Gd4 O21 Gd3 130.9(2)
Ni3 O21 H21A 109.4
Gd4 O21 H21A 109.4
Gd3 O21 H21A 109.4
N7 O22 Gd1 97.5(5)
N7 O23 Gd1 92.1(5)
N8 O25 Gd1 97.4(5)
N8 O26 Gd1 93.0(5)
C68 O28 Gd1 93.2(5)
C68 O29 Gd1 90.2(5)
C70 O30 Gd4 129.1(5)
C70 O31 Gd1 141.8(5)
C74 O32 Gd1 142.5(5)
C74 O33 Gd2 135.2(5)
C72 O34 Gd1 142.4(5)
C72 O35 Gd3 133.3(5)
C76 O36 Ni1 120.2(5)
C76 O36 Gd2 117.4(4)
Ni1 O36 Gd2 87.12(17)
C76 O37 Gd3 134.5(5)
C80 O38 Gd2 133.9(5)
C80 O39 Ni2 118.9(5)
C80 O39 Gd4 119.3(5)
Ni2 O39 Gd4 87.45(18)
C78 O40 Gd4 135.1(5)
C78 O41 Ni3 119.1(5)
C78 O41 Gd3 119.5(5)
Ni3 O41 Gd3 87.95(18)
O1 C1 H1A 109.5
O1 C1 H1B 109.5
H1A C1 H1B 109.5
O1 C1 H1C 109.5
H1A C1 H1C 109.5
H1B C1 H1C 109.5
C3 C2 C7 120.7(7)
C3 C2 O1 125.3(7)
C7 C2 O1 113.9(6)
C2 C3 C4 121.1(8)
C2 C3 H3A 119.4
C4 C3 H3A 119.4
C5 C4 C3 119.0(8)
C5 C4 H4A 120.5
C3 C4 H4A 120.5
C4 C5 C6 121.1(8)
C4 C5 H5A 119.4
C6 C5 H5A 119.4
C5 C6 C8 114.8(7)
C5 C6 C7 119.9(7)
C8 C6 C7 125.2(7)
O2 C7 C2 116.6(7)
O2 C7 C6 125.5(7)
C2 C7 C6 117.8(7)
N1 C8 C6 125.6(7)
N1 C8 H8A 117.2
C6 C8 H8A 117.2
N1 C9 C10 111.5(6)
N1 C9 H9A 109.3
C10 C9 H9A 109.3
N1 C9 H9B 109.3
C10 C9 H9B 109.3
H9A C9 H9B 108.0
O3 C10 C9 109.5(7)
O3 C10 H10A 109.8
C9 C10 H10A 109.8
O3 C10 H10B 109.8
C9 C10 H10B 109.8
H10A C10 H10B 108.2
O3 C11 C12 112.5(7)
O3 C11 H11A 109.1
C12 C11 H11A 109.1
O3 C11 H11B 109.1
C12 C11 H11B 109.1
H11A C11 H11B 107.8
O4 C12 C11 112.2(7)
O4 C12 H12A 109.2
C11 C12 H12A 109.2
O4 C12 H12B 109.2
C11 C12 H12B 109.2
H12A C12 H12B 107.9
O4 C13 C14 109.6(6)
O4 C13 H13A 109.8
C14 C13 H13A 109.8
O4 C13 H13B 109.8
C14 C13 H13B 109.8
H13A C13 H13B 108.2
N2 C14 C13 109.8(6)
N2 C14 H14A 109.7
C13 C14 H14A 109.7
N2 C14 H14B 109.7
C13 C14 H14B 109.7
H14A C14 H14B 108.2
N2 C15 C16 126.3(7)
N2 C15 H15A 116.8
C16 C15 H15A 116.8
C17 C16 C21 119.6(8)
C17 C16 C15 114.6(8)
C21 C16 C15 125.8(7)
C18 C17 C16 120.9(8)
C18 C17 H17A 119.6
C16 C17 H17A 119.6
C17 C18 C19 119.7(8)
C17 C18 H18A 120.1
C19 C18 H18A 120.1
C20 C19 C18 120.7(8)
C20 C19 H19A 119.6
C18 C19 H19A 119.6
C19 C20 O6 124.8(8)
C19 C20 C21 121.8(8)
O6 C20 C21 113.4(7)
O5 C21 C20 118.3(7)
O5 C21 C16 124.5(7)
C20 C21 C16 117.2(7)
O6 C22 H22A 109.5
O6 C22 H22B 109.5
H22A C22 H22B 109.5
O6 C22 H22C 109.5
H22A C22 H22C 109.5
H22B C22 H22C 109.5
O7 C23 H23A 109.5
O7 C23 H23B 109.5
H23A C23 H23B 109.5
O7 C23 H23C 109.5
H23A C23 H23C 109.5
H23B C23 H23C 109.5
C25 C24 O7 125.0(7)
C25 C24 C29 122.2(7)
O7 C24 C29 112.8(6)
C24 C25 C26 119.7(7)
C24 C25 H25A 120.2
C26 C25 H25A 120.2
C27 C26 C25 119.6(8)
C27 C26 H26A 120.2
C25 C26 H26A 120.2
C26 C27 C28 122.2(8)
C26 C27 H27A 118.9
C28 C27 H27A 118.9
C29 C28 C27 118.2(7)
C29 C28 C30 124.6(7)
C27 C28 C30 117.2(7)
O8 C29 C28 124.3(7)
O8 C29 C24 117.7(7)
C28 C29 C24 118.0(7)
N3 C30 C28 127.9(7)
N3 C30 H30A 116.1
C28 C30 H30A 116.1
C32 C31 N3 111.9(8)
C32 C31 H31A 109.2
N3 C31 H31A 109.2
C32 C31 H31B 109.2
N3 C31 H31B 109.2
H31A C31 H31B 107.9
O9 C32 C31 108.7(7)
O9 C32 H32A 110.0
C31 C32 H32A 110.0
O9 C32 H32B 110.0
C31 C32 H32B 110.0
H32A C32 H32B 108.3
O9 C33 C34 110.8(9)
O9 C33 H33A 109.5
C34 C33 H33A 109.5
O9 C33 H33B 109.5
C34 C33 H33B 109.5
H33A C33 H33B 108.1
O10 C34 C33 107.4(10)
O10 C34 H34A 110.2
C33 C34 H34A 110.2
O10 C34 H34B 110.2
C33 C34 H34B 110.2
H34A C34 H34B 108.5
O10 C35 C36 108.9(8)
O10 C35 H35A 109.9
C36 C35 H35A 109.9
O10 C35 H35B 109.9
C36 C35 H35B 109.9
H35A C35 H35B 108.3
N4 C36 C35 111.4(7)
N4 C36 H36A 109.4
C35 C36 H36A 109.4
N4 C36 H36B 109.4
C35 C36 H36B 109.4
H36A C36 H36B 108.0
N4 C37 C38 130.2(8)
N4 C37 H37A 114.9
C38 C37 H37A 114.9
C43 C38 C39 118.6(9)
C43 C38 C37 123.7(8)
C39 C38 C37 117.8(8)
C40 C39 C38 123.8(10)
C40 C39 H39A 118.1
C38 C39 H39A 118.1
C41 C40 C39 117.7(9)
C41 C40 H40A 121.2
C39 C40 H40A 121.2
C40 C41 C42 120.8(10)
C40 C41 H41A 119.6
C42 C41 H41A 119.6
O12 C42 C41 124.2(9)
O12 C42 C43 113.8(7)
C41 C42 C43 122.0(9)
O11 C43 C38 123.8(8)
O11 C43 C42 119.1(7)
C38 C43 C42 117.1(7)
O12 C44 H44A 109.5
O12 C44 H44B 109.5
H44A C44 H44B 109.5
O12 C44 H44C 109.5
H44A C44 H44C 109.5
H44B C44 H44C 109.5
O13 C45 H45A 109.5
O13 C45 H45B 109.5
H45A C45 H45B 109.5
O13 C45 H45C 109.5
H45A C45 H45C 109.5
H45B C45 H45C 109.5
C47 C46 O13 124.7(9)
C47 C46 C51 122.7(9)
O13 C46 C51 112.6(7)
C48 C47 C46 119.3(11)
C48 C47 H47A 120.4
C46 C47 H47A 120.4
C47 C48 C49 120.3(10)
C47 C48 H48A 119.9
C49 C48 H48A 119.9
C48 C49 C50 121.1(10)
C48 C49 H49A 119.4
C50 C49 H49A 119.4
C51 C50 C49 119.9(10)
C51 C50 C52 123.1(8)
C49 C50 C52 116.9(9)
O14 C51 C50 125.3(9)
O14 C51 C46 118.2(8)
C50 C51 C46 116.6(8)
N5 C52 C50 129.0(9)
N5 C52 H52A 115.5
C50 C52 H52A 115.5
N5 C53 C54 112.7(8)
N5 C53 H53A 109.0
C54 C53 H53A 109.0
N5 C53 H53B 109.0
C54 C53 H53B 109.0
H53A C53 H53B 107.8
O16 C54 C53 108.3(9)
O16 C54 H54A 110.0
C53 C54 H54A 110.0
O16 C54 H54B 110.0
C53 C54 H54B 110.0
H54A C54 H54B 108.4
O16 C55 C56 111.6(12)
O16 C55 H55A 109.3
C56 C55 H55A 109.3
O16 C55 H55B 109.3
C56 C55 H55B 109.3
H55A C55 H55B 108.0
O15 C56 C55 108.4(13)
O15 C56 H56B 110.0
C55 C56 H56B 110.0
O15 C56 H56A 110.0
C55 C56 H56A 110.0
H56B C56 H56A 108.4
O15 C57 C58 106.5(8)
O15 C57 H57A 110.4
C58 C57 H57A 110.4
O15 C57 H57B 110.4
C58 C57 H57B 110.4
H57A C57 H57B 108.6
N6 C58 C57 112.5(7)
N6 C58 H58A 109.1
C57 C58 H58A 109.1
N6 C58 H58B 109.1
C57 C58 H58B 109.1
H58A C58 H58B 107.8
N6 C59 C60 127.3(8)
N6 C59 H59A 116.4
C60 C59 H59A 116.4
C61 C60 C65 120.1(9)
C61 C60 C59 115.6(8)
C65 C60 C59 124.3(8)
C62 C61 C60 121.8(9)
C62 C61 H61A 119.1
C60 C61 H61A 119.1
C61 C62 C63 119.1(10)
C61 C62 H62A 120.4
C63 C62 H62A 120.4
C64 C63 C62 120.7(10)
C64 C63 H63A 119.6
C62 C63 H63A 119.6
C63 C64 O18 124.6(9)
C63 C64 C65 120.6(9)
O18 C64 C65 114.8(7)
O17 C65 C60 125.0(8)
O17 C65 C64 117.4(7)
C60 C65 C64 117.6(8)
O18 C66 H66A 109.5
O18 C66 H66B 109.5
H66A C66 H66B 109.5
O18 C66 H66C 109.5
H66A C66 H66C 109.5
H66B C66 H66C 109.5
C68 C67 H67A 109.5
C68 C67 H67B 109.5
H67A C67 H67B 109.5
C68 C67 H67C 109.5
H67A C67 H67C 109.5
H67B C67 H67C 109.5
O28 C68 O29 122.4(8)
O28 C68 C67 117.5(8)
O29 C68 C67 120.2(9)
O28 C68 Gd1 59.9(4)
O29 C68 Gd1 62.5(4)
C67 C68 Gd1 177.3(7)
C70 C69 H69A 109.5
C70 C69 H69B 109.5
H69A C69 H69B 109.5
C70 C69 H69C 109.5
H69A C69 H69C 109.5
H69B C69 H69C 109.5
O31 C70 O30 121.1(7)
O31 C70 C69 121.7(7)
O30 C70 C69 117.2(7)
C72 C71 H71A 109.5
C72 C71 H71B 109.5
H71A C71 H71B 109.5
C72 C71 H71C 109.5
H71A C71 H71C 109.5
H71B C71 H71C 109.5
O34 C72 O35 120.9(7)
O34 C72 C71 120.7(7)
O35 C72 C71 118.3(7)
C74 C73 H73A 109.5
C74 C73 H73B 109.5
H73A C73 H73B 109.5
C74 C73 H73C 109.5
H73A C73 H73C 109.5
H73B C73 H73C 109.5
O32 C74 O33 122.7(7)
O32 C74 C73 120.3(7)
O33 C74 C73 117.0(7)
C76 C75 H75A 109.5
C76 C75 H75B 109.5
H75A C75 H75B 109.5
C76 C75 H75C 109.5
H75A C75 H75C 109.5
H75B C75 H75C 109.5
O37 C76 O36 123.7(7)
O37 C76 C75 119.9(7)
O36 C76 C75 116.3(7)
C78 C77 H77A 109.5
C78 C77 H77B 109.5
H77A C77 H77B 109.5
C78 C77 H77C 109.5
H77A C77 H77C 109.5
H77B C77 H77C 109.5
O40 C78 O41 123.4(7)
O40 C78 C77 118.2(8)
O41 C78 C77 118.3(8)
C80 C79 H79A 109.5
C80 C79 H79B 109.5
H79A C79 H79B 109.5
C80 C79 H79C 109.5
H79A C79 H79C 109.5
H79B C79 H79C 109.5
O38 C80 O39 124.8(7)
O38 C80 C79 118.7(7)
O39 C80 C79 116.5(7)
C82 O42 C83 111.7(10)
C82 C81 H81A 109.5
C82 C81 H81B 109.5
H81A C81 H81B 109.5
C82 C81 H81C 109.5
H81A C81 H81C 109.5
H81B C81 H81C 109.5
O42 C82 C81 107.9(12)
O42 C82 H82A 110.1
C81 C82 H82A 110.1
O42 C82 H82B 110.1
C81 C82 H82B 110.1
H82A C82 H82B 108.4
O42 C83 C84 107.6(11)
O42 C83 H83A 110.2
C84 C83 H83A 110.2
O42 C83 H83B 110.2
C84 C83 H83B 110.2
H83A C83 H83B 108.5
C83 C84 H84A 109.5
C83 C84 H84B 109.5
H84A C84 H84B 109.5
C83 C84 H84C 109.5
H84A C84 H84C 109.5
H84B C84 H84C 109.5
C85 O43 H43C 109.5
O43 C85 H85A 109.5
O43 C85 H85B 109.5
H85A C85 H85B 109.5
O43 C85 H85C 109.5
H85A C85 H85C 109.5
H85B C85 H85C 109.5
C86 O44 H44D 109.5
O44 C86 H86A 109.5
O44 C86 H86B 109.5
H86A C86 H86B 109.5
O44 C86 H86C 109.5
H86A C86 H86C 109.5
H86B C86 H86C 109.5
C87 O45 H45D 109.5
O45 C87 H87A 109.5
O45 C87 H87B 109.5
H87A C87 H87B 109.5
O45 C87 H87C 109.5
H87A C87 H87C 109.5
H87B C87 H87C 109.5

loop_
_geom_bond_atom_site_label_1
_geom_bond_atom_site_label_2
_geom_bond_distance
Gd1 O34 2.329(5)
Gd1 O31 2.329(6)
Gd1 O32 2.376(6)
Gd1 O25 2.420(6)
Gd1 O22 2.441(6)
Gd1 O28 2.447(6)
Gd1 O29 2.506(6)
Gd1 O26 2.537(6)
Gd1 O23 2.565(7)
Gd1 C68 2.825(9)
Gd1 N8 2.904(7)
Gd1 N7 2.911(8)
Gd2 O33 2.262(5)
Gd2 O19 2.365(5)
Gd2 O20 2.384(5)
Gd2 O38 2.386(5)
Gd2 O8 2.387(5)
Gd2 O5 2.440(5)
Gd2 O36 2.447(5)
Gd2 O7 2.517(5)
Gd2 Ni1 3.2296(10)
Gd2 Ni2 3.4805(11)
Gd3 O35 2.292(5)
Gd3 O19 2.311(5)
Gd3 O21 2.386(5)
Gd3 O37 2.406(5)
Gd3 O17 2.437(5)
Gd3 O41 2.440(5)
Gd3 O2 2.450(5)
Gd3 O1 2.489(5)
Gd3 Ni3 3.2546(11)
Gd3 Ni1 3.4760(11)
Gd4 O30 2.302(5)
Gd4 O20 2.343(5)
Gd4 O21 2.364(5)
Gd4 O40 2.378(5)
Gd4 O11 2.413(5)
Gd4 O14 2.427(6)
Gd4 O39 2.463(6)
Gd4 O13 2.508(6)
Gd4 Ni2 3.2235(12)
Gd4 Ni3 3.4741(12)
Ni1 O5 2.016(5)
Ni1 O2 2.044(5)
Ni1 N2 2.060(6)
Ni1 N1 2.107(6)
Ni1 O19 2.154(5)
Ni1 O36 2.234(5)
Ni2 N4 2.051(7)
Ni2 O11 2.062(6)
Ni2 N3 2.093(7)
Ni2 O8 2.094(5)
Ni2 O20 2.146(5)
Ni2 O39 2.191(6)
Ni3 O17 2.057(6)
Ni3 N5 2.060(7)
Ni3 O14 2.061(6)
Ni3 N6 2.075(7)
Ni3 O21 2.108(5)
Ni3 O41 2.243(5)
N1 C8 1.292(10)
N1 C9 1.494(10)
N2 C15 1.289(10)
N2 C14 1.501(10)
N3 C30 1.301(11)
N3 C31 1.497(10)
N4 C37 1.305(11)
N4 C36 1.492(11)
N5 C52 1.287(12)
N5 C53 1.483(12)
N6 C59 1.293(12)
N6 C58 1.496(11)
N7 O23 1.287(10)
N7 O22 1.301(10)
N7 O24 1.360(5)
N8 O26 1.290(10)
N8 O25 1.325(10)
N8 O27 1.368(5)
O1 C2 1.425(9)
O1 C1 1.456(9)
O2 C7 1.335(9)
O3 C11 1.457(10)
O3 C10 1.458(9)
O4 C13 1.434(10)
O4 C12 1.481(10)
O5 C21 1.328(9)
O6 C20 1.401(10)
O6 C22 1.419(11)
O7 C24 1.405(9)
O7 C23 1.496(9)
O8 C29 1.363(9)
O9 C33 1.417(13)
O9 C32 1.463(12)
O10 C35 1.420(11)
O10 C34 1.466(13)
O11 C43 1.377(9)
O12 C42 1.362(11)
O12 C44 1.456(13)
O13 C46 1.389(11)
O13 C45 1.486(11)
O14 C51 1.336(10)
O15 C56 1.423(16)
O15 C57 1.457(13)
O16 C54 1.465(13)
O16 C55 1.469(14)
O17 C65 1.353(10)
O18 C64 1.399(10)
O18 C66 1.435(11)
O19 H19B 0.9800
O20 H20A 0.9800
O21 H21A 0.9800
O28 C68 1.283(11)
O29 C68 1.297(11)
O30 C70 1.291(10)
O31 C70 1.283(10)
O32 C74 1.283(10)
O33 C74 1.292(10)
O34 C72 1.272(9)
O35 C72 1.292(9)
O36 C76 1.300(9)
O37 C76 1.267(9)
O38 C80 1.275(9)
O39 C80 1.318(9)
O40 C78 1.269(10)
O41 C78 1.306(10)
C1 H1A 0.9600
C1 H1B 0.9600
C1 H1C 0.9600
C2 C3 1.396(11)
C2 C7 1.420(11)
C3 C4 1.435(12)
C3 H3A 0.9300
C4 C5 1.395(12)
C4 H4A 0.9300
C5 C6 1.412(11)
C5 H5A 0.9300
C6 C8 1.460(11)
C6 C7 1.463(11)
C8 H8A 0.9300
C9 C10 1.521(12)
C9 H9A 0.9700
C9 H9B 0.9700
C10 H10A 0.9700
C10 H10B 0.9700
C11 C12 1.526(12)
C11 H11A 0.9700
C11 H11B 0.9700
C12 H12A 0.9700
C12 H12B 0.9700
C13 C14 1.549(11)
C13 H13A 0.9700
C13 H13B 0.9700
C14 H14A 0.9700
C14 H14B 0.9700
C15 C16 1.455(12)
C15 H15A 0.9300
C16 C17 1.425(11)
C16 C21 1.432(11)
C17 C18 1.387(12)
C17 H17A 0.9300
C18 C19 1.399(13)
C18 H18A 0.9300
C19 C20 1.377(11)
C19 H19A 0.9300
C20 C21 1.431(11)
C22 H22A 0.9600
C22 H22B 0.9600
C22 H22C 0.9600
C23 H23A 0.9600
C23 H23B 0.9600
C23 H23C 0.9600
C24 C25 1.389(11)
C24 C29 1.459(11)
C25 C26 1.422(12)
C25 H25A 0.9300
C26 C27 1.395(12)
C26 H26A 0.9300
C27 C28 1.455(12)
C27 H27A 0.9300
C28 C29 1.428(11)
C28 C30 1.510(11)
C30 H30A 0.9300
C31 C32 1.488(13)
C31 H31A 0.9700
C31 H31B 0.9700
C32 H32A 0.9700
C32 H32B 0.9700
C33 C34 1.579(17)
C33 H33A 0.9700
C33 H33B 0.9700
C34 H34A 0.9700
C34 H34B 0.9700
C35 C36 1.544(13)
C35 H35A 0.9700
C35 H35B 0.9700
C36 H36A 0.9700
C36 H36B 0.9700
C37 C38 1.484(13)
C37 H37A 0.9300
C38 C43 1.391(12)
C38 C39 1.441(12)
C39 C40 1.396(15)
C39 H39A 0.9300
C40 C41 1.380(15)
C40 H40A 0.9300
C41 C42 1.403(12)
C41 H41A 0.9300
C42 C43 1.460(12)
C44 H44A 0.9600
C44 H44B 0.9600
C44 H44C 0.9600
C45 H45A 0.9600
C45 H45B 0.9600
C45 H45C 0.9600
C46 C47 1.382(13)
C46 C51 1.453(13)
C47 C48 1.384(16)
C47 H47A 0.9300
C48 C49 1.391(16)
C48 H48A 0.9300
C49 C50 1.427(13)
C49 H49A 0.9300
C50 C51 1.397(13)
C50 C52 1.488(15)
C52 H52A 0.9300
C53 C54 1.546(14)
C53 H53A 0.9700
C53 H53B 0.9700
C54 H54A 0.9700
C54 H54B 0.9700
C55 C56 1.54(2)
C55 H55A 0.9700
C55 H55B 0.9700
C56 H56B 0.9700
C56 H56A 0.9700
C57 C58 1.501(13)
C57 H57A 0.9700
C57 H57B 0.9700
C58 H58A 0.9700
C58 H58B 0.9700
C59 C60 1.522(14)
C59 H59A 0.9300
C60 C61 1.421(13)
C60 C65 1.431(12)
C61 C62 1.388(15)
C61 H61A 0.9300
C62 C63 1.437(14)
C62 H62A 0.9300
C63 C64 1.391(13)
C63 H63A 0.9300
C64 C65 1.464(13)
C66 H66A 0.9600
C66 H66B 0.9600
C66 H66C 0.9600
C67 C68 1.520(12)
C67 H67A 0.9600
C67 H67B 0.9600
C67 H67C 0.9600
C69 C70 1.538(11)
C69 H69A 0.9600
C69 H69B 0.9600
C69 H69C 0.9600
C71 C72 1.523(11)
C71 H71A 0.9600
C71 H71B 0.9600
C71 H71C 0.9600
C73 C74 1.516(11)
C73 H73A 0.9600
C73 H73B 0.9600
C73 H73C 0.9600
C75 C76 1.511(11)
C75 H75A 0.9600
C75 H75B 0.9600
C75 H75C 0.9600
C77 C78 1.489(11)
C77 H77A 0.9600
C77 H77B 0.9600
C77 H77C 0.9600
C79 C80 1.518(11)
C79 H79A 0.9600
C79 H79B 0.9600
C79 H79C 0.9600
O42 C82 1.484(16)
O42 C83 1.518(16)
C81 C82 1.55(2)
C81 H81A 0.9600
C81 H81B 0.9600
C81 H81C 0.9600
C82 H82A 0.9700
C82 H82B 0.9700
C83 C84 1.534(19)
C83 H83A 0.9700
C83 H83B 0.9700
C84 H84A 0.9600
C84 H84B 0.9600
C84 H84C 0.9600
O43 C85 1.451(5)
O43 H43C 0.8200
C85 H85A 0.9600
C85 H85B 0.9600
C85 H85C 0.9600
O44 C86 1.450(5)
O44 H44D 0.8200
C86 H86A 0.9600
C86 H86B 0.9600
C86 H86C 0.9600
O45 C87 1.452(5)
O45 H45D 0.8200
C87 H87A 0.9600
C87 H87B 0.9600
C87 H87C 0.9600
